data_4133959
loop_
_publ_author_name
'Della Sala, Paolo'
'Del Regno, Rocco'
'Talotta, Carmen'
'Capobianco, Amedeo'
'Hickey, Neal'
'Geremia, Silvano'
'De Rosa, Margherita'
'Spinella, Aldo'
'Soriente, Annunziata'
'Neri, Placido'
'Gaeta, Carmine'

_publ_section_title
;
 Prismarenes: A New Class of Macrocyclic Hosts Obtained by Templation in a
 Thermodynamically Controlled Synthesis.
;
_journal_issue 4
_journal_name_full 'Journal of the American Chemical Society'
_journal_page_first 1752
_journal_page_last 1756
_journal_paper_doi 10.1021/jacs.9b12216
_journal_volume 142
_journal_year 2020
_chemical_formula_moiety 'C65 H60 O10'
_chemical_formula_sum 'C65 H60 O10'
_chemical_formula_weight 1001.13
_space_group_IT_number 2
_space_group_name_Hall '-P 1'
_space_group_name_H-M_alt 'P -1'
_symmetry_cell_setting triclinic
_symmetry_Int_Tables_number 2
_symmetry_space_group_name_Hall '-P 1'
_symmetry_space_group_name_H-M 'P -1'
_atom_sites_solution_hydrogens mixed
_atom_sites_solution_primary direct
_atom_sites_solution_secondary direct
_audit_conform_dict_location ftp://ftp.iucr.org/pub/cif_core.dic
_audit_conform_dict_name cif_core.dic
_audit_conform_dict_version 2.4.3
_audit_creation_date 2019-05-29T11:37:48-00:00
_audit_creation_method 'WinGX routine CIF_UPDATE'
_audit_update_record
;
2019-05-29 deposited with the CCDC.	2019-09-02 downloaded from the CCDC.
;
_cell_angle_alpha 62.663(10)
_cell_angle_beta 84.421(11)
_cell_angle_gamma 85.31(3)
_cell_formula_units_Z 2
_cell_length_a 8.593(3)
_cell_length_b 18.778(6)
_cell_length_c 19.167(5)
_cell_measurement_reflns_used 5601
_cell_measurement_temperature 100(2)
_cell_measurement_theta_max 23.05
_cell_measurement_theta_min 1.18
_cell_measurement_wavelength 0.7
_cell_volume 2732.0(15)
_computing_cell_refinement 'XDS (Kabasch, 2010)'
_computing_data_collection 'Elettra XRD1 Data Collection SW'
_computing_data_reduction XDS
_computing_molecular_graphics 'ORTEP-3 for Windows (Farrugia, 2012)'
_computing_publication_material 'WinGX publication routines (Farrugia, 2012)'
_computing_structure_refinement 'SHELXL-2014/7 (Sheldrick, 2014)'
_computing_structure_solution 'SHELXS-2013 (Sheldrick, 2008)'
_diffrn_ambient_temperature 100(2)
_diffrn_measured_fraction_theta_full 0.946
_diffrn_measured_fraction_theta_max 0.946
_diffrn_measurement_device 'Area Detector'
_diffrn_measurement_device_type 'Dectris Pilatus 2M'
_diffrn_measurement_method 'Rotating Crystal'
_diffrn_radiation_probe x-ray
_diffrn_radiation_type Synchrotron
_diffrn_radiation_wavelength 0.7
_diffrn_reflns_av_unetI/netI 0.1347
_diffrn_reflns_Laue_measured_fraction_full 0.946
_diffrn_reflns_Laue_measured_fraction_max 0.946
_diffrn_reflns_limit_h_max 9
_diffrn_reflns_limit_h_min -9
_diffrn_reflns_limit_k_max 20
_diffrn_reflns_limit_k_min -20
_diffrn_reflns_limit_l_max 21
_diffrn_reflns_limit_l_min -21
_diffrn_reflns_number 25651
_diffrn_reflns_point_group_measured_fraction_full 0.946
_diffrn_reflns_point_group_measured_fraction_max 0.946
_diffrn_reflns_theta_full 23.05
_diffrn_reflns_theta_max 23.05
_diffrn_reflns_theta_min 1.181
_diffrn_standards_number 0
_exptl_absorpt_coefficient_mu 0.078
_exptl_absorpt_correction_type none
_exptl_crystal_colour White
_exptl_crystal_density_diffrn 1.217
_exptl_crystal_density_method 'not measured'
_exptl_crystal_description Needles
_exptl_crystal_F_000 1060
_exptl_crystal_size_max 0.1
_exptl_crystal_size_mid 0.05
_exptl_crystal_size_min 0.02
_refine_diff_density_max 0.761
_refine_diff_density_min -0.472
_refine_diff_density_rms 0.108
_refine_ls_extinction_coef 0.059(7)
_refine_ls_extinction_expression Fc^*^=kFc[1+0.001xFc^2^\l^3^/sin(2\q)]^-1/4^
_refine_ls_extinction_method 'SHELXL-2014/7 (Sheldrick 2014'
_refine_ls_goodness_of_fit_ref 1.021
_refine_ls_hydrogen_treatment constr
_refine_ls_matrix_type full
_refine_ls_number_constraints 0
_refine_ls_number_parameters 709
_refine_ls_number_reflns 25651
_refine_ls_number_restraints 0
_refine_ls_restrained_S_all 1.021
_refine_ls_R_factor_all 0.1935
_refine_ls_R_factor_gt 0.1213
_refine_ls_shift/su_max 0
_refine_ls_shift/su_mean 0
_refine_ls_structure_factor_coef Fsqd
_refine_ls_weighting_details 'w=1/[\s^2^(Fo^2^)+(0.1884P)^2^+4.0391P] where P=(Fo^2^+2Fc^2^)/3'
_refine_ls_weighting_scheme calc
_refine_ls_wR_factor_gt 0.3163
_refine_ls_wR_factor_ref 0.3725
_reflns_Friedel_coverage 0
_reflns_number_gt 13558
_reflns_number_total 25651
_reflns_threshold_expression 'I > 2\s(I)'
_cod_data_source_file ja9b12216_si_006.cif
_cod_data_source_block shelx
_cod_depositor_comments 'Adding full bibliography for 4133958--4133962.cif.'
_cod_database_code 4133959
_shelx_estimated_absorpt_t_min 0.992
_shelx_estimated_absorpt_t_max 0.998

loop_
_symmetry_equiv_pos_as_xyz
'x, y, z'
'-x, -y, -z'

loop_
_atom_site_label
_atom_site_type_symbol
_atom_site_fract_x
_atom_site_fract_y
_atom_site_fract_z
_atom_site_U_iso_or_equiv
_atom_site_adp_type
_atom_site_occupancy
_atom_site_site_symmetry_order
_atom_site_calc_flag
_atom_site_refinement_flags_posn
_atom_site_refinement_flags_adp
_atom_site_refinement_flags_occupancy
_atom_site_disorder_assembly
_atom_site_disorder_group
C1A C 0.3697(11) 0.5244(5) 0.1828(5) 0.043(2) Uani 1 1 d . . . . .
C4A C 0.1403(12) 0.5250(5) 0.2997(5) 0.046(2) Uani 1 1 d . . . . .
C5A C 0.1833(10) 0.5988(5) 0.2345(5) 0.040(2) Uani 1 1 d . . . . .
C6A C 0.3032(12) 0.5989(5) 0.1757(5) 0.047(3) Uani 1 1 d . . . . .
C7A C 0.3439(12) 0.6725(6) 0.1155(6) 0.053(3) Uani 1 1 d . . . . .
H7A H 0.423 0.6733 0.0769 0.063 Uiso 1 1 calc R U . A 3
C10A C 0.1162(13) 0.6732(6) 0.2259(6) 0.054(3) Uani 1 1 d . . . . .
H10A H 0.039 0.674 0.2646 0.065 Uiso 1 1 calc R U . B 3
C11A C 0.4919(13) 0.5249(6) 0.1184(6) 0.057(3) Uani 1 1 d . . . . .
H11A H 0.4511 0.5617 0.0667 0.069 Uiso 1 1 calc R U . . .
H11B H 0.5876 0.5482 0.1227 0.069 Uiso 1 1 calc R U . . .
O1AA O 0.4136(11) 0.3822(5) 0.2625(5) 0.053(3) Uani 0.7 1 d . . P C 1
C1AA C 0.316(2) 0.3174(9) 0.2822(10) 0.070(5) Uani 0.7 1 d . . P C 1
H1A1 H 0.215 0.3382 0.2596 0.105 Uiso 0.7 1 calc R U P C 1
H1A2 H 0.3004 0.2873 0.3396 0.105 Uiso 0.7 1 calc R U P C 1
H1A3 H 0.3661 0.282 0.261 0.105 Uiso 0.7 1 calc R U P C 1
O2AA O 0.0835(16) 0.8142(6) 0.1516(6) 0.082(4) Uani 0.7 1 d . . P D 1
C2AA C 0.138(2) 0.8869(9) 0.0937(10) 0.083(6) Uani 0.7 1 d . . P D 1
H2A1 H 0.2516 0.8818 0.0844 0.125 Uiso 0.7 1 calc R U P D 1
H2A2 H 0.1133 0.9285 0.1109 0.125 Uiso 0.7 1 calc R U P D 1
H2A3 H 0.0877 0.9017 0.0449 0.125 Uiso 0.7 1 calc R U P D 1
O1AB O 0.123(2) 0.3797(12) 0.3501(12) 0.045(5) Uiso 0.3 1 d . . P E 2
C1AB C 0.234(5) 0.318(3) 0.387(3) 0.087(13) Uiso 0.3 1 d . . P E 2
H1A4 H 0.3348 0.3434 0.3786 0.131 Uiso 0.3 1 d R U P E 2
H1A5 H 0.2422 0.2819 0.3633 0.131 Uiso 0.3 1 d R U P E 2
H1A6 H 0.2088 0.2877 0.4442 0.131 Uiso 0.3 1 d R U P E 2
O2AB O 0.332(3) 0.8197(13) 0.0614(13) 0.055(6) Uiso 0.3 1 d . . P F 2
C2AB C 0.271(4) 0.890(2) 0.058(2) 0.060(10) Uiso 0.3 1 d . . P F 2
H2A4 H 0.1593 0.8953 0.0497 0.09 Uiso 0.3 1 d R U P F 2
H2A5 H 0.3252 0.9347 0.0147 0.09 Uiso 0.3 1 d R U P F 2
H2A6 H 0.2854 0.891 0.1079 0.09 Uiso 0.3 1 d R U P F 2
C2A C 0.3252(13) 0.4549(6) 0.2442(5) 0.051(3) Uani 1 1 d . . . G 3
H2A H 0.3692 0.4052 0.2481 0.062 Uiso 0.3 1 calc R U P G 3
C3A C 0.2113(13) 0.4560(6) 0.3037(6) 0.057(3) Uani 1 1 d . . . G 3
H3A H 0.1846 0.4066 0.3475 0.068 Uiso 0.7 1 calc R U P G 3
C8A C 0.2790(14) 0.7435(6) 0.1076(6) 0.063(3) Uani 1 1 d . . . H 3
H8A H 0.3134 0.7922 0.065 0.075 Uiso 0.7 1 calc R U P H 3
C9A C 0.1591(15) 0.7448(6) 0.1634(7) 0.071(3) Uani 1 1 d . . . H 3
H9A H 0.1093 0.794 0.1576 0.086 Uiso 0.3 1 calc R U P H 3
C1B C 0.5385(11) 0.4473(5) 0.1177(5) 0.040(2) Uani 1 1 d . . . . .
C2B C 0.6780(13) 0.4097(6) 0.1415(5) 0.055(3) Uani 1 1 d . . . . .
C3B C 0.7263(12) 0.3375(6) 0.1392(5) 0.048(2) Uani 1 1 d . . . . .
H3B H 0.8283 0.3145 0.153 0.057 Uiso 1 1 calc R U . . .
C4B C 0.6238(12) 0.3007(6) 0.1170(5) 0.048(2) Uani 1 1 d . . . . .
H4B H 0.6546 0.2504 0.1181 0.058 Uiso 1 1 calc R U . . .
C5B C 0.4740(11) 0.3348(5) 0.0924(5) 0.040(2) Uani 1 1 d . . . . .
C6B C 0.4353(12) 0.4111(5) 0.0905(5) 0.045(2) Uani 1 1 d . . . . .
C7B C 0.2905(11) 0.4490(6) 0.0605(5) 0.047(2) Uani 1 1 d . . . . .
H7B H 0.2603 0.4991 0.0597 0.056 Uiso 1 1 calc R U . . .
C8B C 0.1929(12) 0.4155(5) 0.0325(5) 0.049(3) Uani 1 1 d . . . . .
H8B H 0.099 0.4435 0.0102 0.059 Uiso 1 1 calc R U . . .
C9B C 0.2333(12) 0.3385(6) 0.0372(5) 0.051(3) Uani 1 1 d . . . . .
C10B C 0.3674(11) 0.2980(6) 0.0686(5) 0.044(2) Uani 1 1 d . . . . .
C11B C 0.3991(13) 0.2116(5) 0.0799(5) 0.048(2) Uani 1 1 d . . . . .
H11C H 0.4915 0.2108 0.0451 0.058 Uiso 1 1 calc R U . . .
H11D H 0.3084 0.1957 0.063 0.058 Uiso 1 1 calc R U . . .
O1B O 0.1343(8) 0.3008(4) 0.0129(4) 0.0566(18) Uani 1 1 d . . . . .
C1BA C 0.0151(13) 0.3499(7) -0.0390(6) 0.065(3) Uani 1 1 d . . . . .
H1B1 H -0.057 0.3739 -0.0119 0.097 Uiso 1 1 calc R U . . .
H1B2 H -0.0431 0.3167 -0.0537 0.097 Uiso 1 1 calc R U . . .
H1B3 H 0.0644 0.3926 -0.0864 0.097 Uiso 1 1 calc R U . . .
O2B O 0.7748(9) 0.4486(4) 0.1671(4) 0.069(2) Uani 1 1 d . . . . .
C2BA C 0.9083(15) 0.4069(7) 0.2076(7) 0.074(4) Uani 1 1 d . . . . .
H2B1 H 0.8772 0.3565 0.2527 0.111 Uiso 1 1 calc R U . . .
H2B2 H 0.9568 0.4401 0.2261 0.111 Uiso 1 1 calc R U . . .
H2B3 H 0.9835 0.3952 0.1719 0.111 Uiso 1 1 calc R U . . .
C1C C 0.4287(12) 0.1487(5) 0.1654(5) 0.043(2) Uani 1 1 d . . . . .
C2C C 0.5620(11) 0.1026(6) 0.1801(5) 0.045(2) Uani 1 1 d . . . . .
C3C C 0.5915(12) 0.0442(5) 0.2580(6) 0.050(3) Uani 1 1 d . . . . .
H3C H 0.6829 0.0099 0.2673 0.06 Uiso 1 1 calc R U . . .
C4C C 0.4883(11) 0.0374(5) 0.3195(5) 0.043(2) Uani 1 1 d . . . . .
H4C H 0.5098 -0.0009 0.3716 0.052 Uiso 1 1 calc R U . . .
C5C C 0.3525(11) 0.0860(5) 0.3068(5) 0.040(2) Uani 1 1 d . . . . .
C6C C 0.3151(11) 0.1392(5) 0.2271(5) 0.040(2) Uani 1 1 d . . . . .
C7C C 0.1667(10) 0.1826(5) 0.2157(5) 0.041(2) Uani 1 1 d . . . . .
H7C H 0.1348 0.2145 0.1638 0.049 Uiso 1 1 calc R U . . .
C8C C 0.0724(10) 0.1787(5) 0.2772(5) 0.040(2) Uani 1 1 d . . . . .
H8C H -0.0259 0.2075 0.2683 0.048 Uiso 1 1 calc R U . . .
C9C C 0.1168(11) 0.1328(5) 0.3545(5) 0.040(2) Uani 1 1 d . . . . .
C10C C 0.2501(9) 0.0851(5) 0.3719(5) 0.033(2) Uani 1 1 d . . . . .
C11C C 0.2867(13) 0.0346(5) 0.4567(6) 0.044(2) Uani 1 1 d . . . . .
H11E H 0.3812 -0.0001 0.4592 0.053 Uiso 1 1 calc R U . . .
H11F H 0.1986 -0.0006 0.4856 0.053 Uiso 1 1 calc R U . . .
O1C O 0.0164(8) 0.1295(4) 0.4181(4) 0.0492(17) Uani 1 1 d . . . . .
C1CA C -0.0125(18) 0.2025(7) 0.4266(8) 0.096(5) Uani 1 1 d . . . . .
H1C1 H 0.0872 0.2223 0.4298 0.143 Uiso 1 1 calc R U . . .
H1C2 H -0.0792 0.1911 0.4747 0.143 Uiso 1 1 calc R U . . .
H1C3 H -0.0652 0.2432 0.381 0.143 Uiso 1 1 calc R U . . .
O2C O 0.6731(8) 0.1143(4) 0.1195(4) 0.0578(19) Uani 1 1 d . . . . .
C1CB C 0.8297(13) 0.0861(8) 0.1368(7) 0.078(4) Uani 1 1 d . . . . .
H1C4 H 0.8597 0.0973 0.1787 0.117 Uiso 1 1 calc R U . . .
H1C5 H 0.8994 0.1133 0.0895 0.117 Uiso 1 1 calc R U . . .
H1C6 H 0.8383 0.0281 0.1541 0.117 Uiso 1 1 calc R U . . .
C1D C 0.3140(10) 0.0861(5) 0.4965(5) 0.038(2) Uani 1 1 d . . . . .
C2D C 0.4424(11) 0.1330(5) 0.4691(5) 0.040(2) Uani 1 1 d . . . . .
C3D C 0.4790(10) 0.1798(5) 0.5051(5) 0.042(2) Uani 1 1 d . . . . .
H3D H 0.5706 0.2101 0.487 0.05 Uiso 1 1 calc R U . . .
C4D C 0.3839(10) 0.1820(5) 0.5663(5) 0.041(2) Uani 1 1 d . . . . .
H4D H 0.4111 0.2133 0.5903 0.049 Uiso 1 1 calc R U . . .
C5D C 0.2485(11) 0.1387(5) 0.5932(5) 0.038(2) Uani 1 1 d . . . . .
C6D C 0.2169(10) 0.0859(5) 0.5612(5) 0.035(2) Uani 1 1 d . . . . .
C7D C 0.0843(11) 0.0364(5) 0.5973(5) 0.046(2) Uani 1 1 d . . . . .
H7D H 0.064 -0.002 0.5803 0.055 Uiso 1 1 calc R U . . .
C8D C -0.0108(11) 0.0424(5) 0.6533(5) 0.043(2) Uani 1 1 d . . . . .
H8D H -0.0965 0.0082 0.6757 0.052 Uiso 1 1 calc R U . . .
C9D C 0.0135(10) 0.0981(5) 0.6797(5) 0.039(2) Uani 1 1 d . . . . .
C10D C 0.1431(12) 0.1465(5) 0.6520(5) 0.046(2) Uani 1 1 d . . . . .
C11D C 0.1632(11) 0.2071(5) 0.6810(5) 0.042(2) Uani 1 1 d . . . . .
H11G H 0.2578 0.1909 0.7113 0.05 Uiso 1 1 calc R U . . .
H11H H 0.0724 0.205 0.7178 0.05 Uiso 1 1 calc R U . . .
O1D O -0.0891(8) 0.1081(4) 0.7352(4) 0.0572(19) Uani 1 1 d . . . . .
C1DA C -0.2379(14) 0.0757(9) 0.7475(8) 0.089(5) Uani 1 1 d . . . . .
H1D1 H -0.2802 0.0912 0.6965 0.134 Uiso 1 1 calc R U . . .
H1D2 H -0.3086 0.0962 0.778 0.134 Uiso 1 1 calc R U . . .
H1D3 H -0.2279 0.017 0.7765 0.134 Uiso 1 1 calc R U . . .
O2D O 0.5308(7) 0.1285(4) 0.4083(3) 0.0476(17) Uani 1 1 d . . . . .
C1DB C 0.6487(19) 0.1802(10) 0.3700(10) 0.057(5) Uani 0.65 1 d . . P I 1
H1D4 H 0.6122 0.2346 0.3604 0.086 Uiso 0.65 1 calc R U P I 1
H1D5 H 0.6795 0.1797 0.3196 0.086 Uiso 0.65 1 calc R U P I 1
H1D6 H 0.7389 0.1634 0.4024 0.086 Uiso 0.65 1 calc R U P I 1
C1DZ C 0.545(4) 0.2044(18) 0.3369(18) 0.057(8) Uiso 0.35 1 d . . P I 2
H1D7 H 0.4424 0.2325 0.3263 0.085 Uiso 0.35 1 d R U P I 2
H1D8 H 0.5844 0.194 0.2925 0.085 Uiso 0.35 1 d R U P I 2
H1D9 H 0.6183 0.2376 0.344 0.085 Uiso 0.35 1 d R U P I 2
C1E C 0.1782(11) 0.2940(5) 0.6174(5) 0.042(2) Uani 1 1 d . . . . .
C2E C 0.3084(11) 0.3355(5) 0.6144(5) 0.043(2) Uani 1 1 d . . . . .
C3E C 0.3349(12) 0.4128(6) 0.5506(6) 0.048(3) Uani 1 1 d . . . . .
H3E H 0.4227 0.441 0.5495 0.058 Uiso 1 1 calc R U . . .
C4E C 0.2372(12) 0.4467(6) 0.4916(6) 0.049(3) Uani 1 1 d . . . . .
H4E H 0.2621 0.4965 0.4477 0.059 Uiso 1 1 calc R U . . .
C5E C 0.0953(12) 0.4089(5) 0.4936(5) 0.046(2) Uani 1 1 d . . . . .
C6E C 0.0687(11) 0.3318(5) 0.5588(5) 0.041(2) Uani 1 1 d . . . . .
C7E C -0.0725(12) 0.2973(6) 0.5638(6) 0.049(2) Uani 1 1 d . . . . .
H7E H -0.0955 0.2471 0.6075 0.059 Uiso 1 1 calc R U . . .
C8E C -0.1802(11) 0.3344(6) 0.5070(6) 0.047(2) Uani 1 1 d . . . . .
H8E H -0.2765 0.3102 0.5124 0.057 Uiso 1 1 calc R U . . .
C9E C -0.1455(13) 0.4090(6) 0.4404(6) 0.052(3) Uani 1 1 d . . . . .
C10E C -0.0086(12) 0.4460(5) 0.4343(6) 0.047(2) Uani 1 1 d . . . . .
C11E C 0.0241(13) 0.5263(5) 0.3631(5) 0.050(3) Uani 1 1 d . . . . .
H11I H -0.0762 0.5502 0.3391 0.06 Uiso 1 1 calc R U . . .
H11J H 0.0619 0.5625 0.3819 0.06 Uiso 1 1 calc R U . . .
O1E O -0.2409(9) 0.4458(4) 0.3797(4) 0.066(2) Uani 1 1 d . . . . .
C1EA C -0.3704(13) 0.4057(7) 0.3771(7) 0.069(3) Uani 1 1 d . . . . .
H1E1 H -0.3334 0.3574 0.3721 0.103 Uiso 1 1 calc R U . . .
H1E2 H -0.4299 0.4413 0.3318 0.103 Uiso 1 1 calc R U . . .
H1E3 H -0.4377 0.3905 0.4256 0.103 Uiso 1 1 calc R U . . .
O2E O 0.4099(8) 0.2976(4) 0.6717(4) 0.0605(19) Uani 1 1 d . . . . .
C1EB C 0.5259(15) 0.3417(7) 0.6797(7) 0.077(4) Uani 1 1 d . . . . .
H1E4 H 0.5964 0.3626 0.632 0.115 Uiso 1 1 calc R U . . .
H1E5 H 0.5858 0.3067 0.7251 0.115 Uiso 1 1 calc R U . . .
H1E6 H 0.4761 0.3865 0.6877 0.115 Uiso 1 1 calc R U . . .

loop_
_atom_site_aniso_label
_atom_site_aniso_U_11
_atom_site_aniso_U_22
_atom_site_aniso_U_33
_atom_site_aniso_U_23
_atom_site_aniso_U_13
_atom_site_aniso_U_12
C1A 0.054(6) 0.042(5) 0.039(5) -0.022(5) -0.003(5) -0.009(4)
C4A 0.070(7) 0.039(5) 0.033(5) -0.019(4) 0.002(5) -0.010(5)
C5A 0.045(6) 0.036(5) 0.035(5) -0.014(4) -0.009(4) 0.004(4)
C6A 0.069(7) 0.037(5) 0.031(5) -0.011(4) -0.003(5) -0.015(5)
C7A 0.055(6) 0.051(6) 0.041(5) -0.011(5) -0.002(5) -0.008(5)
C10A 0.069(7) 0.049(6) 0.042(6) -0.017(5) -0.014(5) 0.001(5)
C11A 0.076(7) 0.044(6) 0.040(6) -0.009(5) 0.001(5) -0.012(5)
O1AA 0.067(6) 0.037(5) 0.044(5) -0.011(4) 0.011(5) -0.007(5)
C1AA 0.082(12) 0.052(9) 0.071(11) -0.029(8) 0.028(9) -0.018(8)
O2AA 0.133(11) 0.039(6) 0.056(7) -0.013(5) 0.013(7) 0.015(6)
C2AA 0.128(16) 0.042(9) 0.064(11) -0.016(8) 0.023(11) -0.011(10)
C2A 0.079(7) 0.036(5) 0.034(5) -0.013(4) 0.012(5) -0.007(5)
C3A 0.073(7) 0.038(6) 0.049(6) -0.012(5) 0.006(5) -0.001(5)
C8A 0.079(8) 0.031(6) 0.060(7) -0.005(5) -0.012(6) 0.002(5)
C9A 0.086(9) 0.034(6) 0.075(8) -0.010(6) 0.001(7) 0.000(6)
C1B 0.051(6) 0.037(5) 0.023(4) -0.007(4) -0.003(4) 0.000(4)
C2B 0.073(7) 0.045(6) 0.035(5) -0.007(5) -0.003(5) -0.021(6)
C3B 0.049(6) 0.044(6) 0.041(5) -0.012(5) -0.004(4) -0.001(5)
C4B 0.062(7) 0.042(6) 0.029(5) -0.006(4) 0.003(4) -0.009(5)
C5B 0.048(6) 0.044(6) 0.022(4) -0.012(4) 0.005(4) -0.003(4)
C6B 0.062(6) 0.034(5) 0.030(5) -0.007(4) 0.004(4) -0.002(5)
C7B 0.043(6) 0.050(6) 0.039(5) -0.016(5) 0.001(4) 0.007(5)
C8B 0.051(6) 0.032(5) 0.043(6) 0.000(4) -0.005(5) 0.006(4)
C9B 0.063(7) 0.049(6) 0.027(5) -0.005(4) 0.004(5) -0.007(5)
C10B 0.044(6) 0.045(6) 0.037(5) -0.016(4) 0.007(4) 0.000(5)
C11B 0.073(7) 0.040(5) 0.027(5) -0.014(4) 0.006(5) -0.002(5)
O1B 0.057(4) 0.055(4) 0.049(4) -0.015(3) -0.016(3) -0.003(3)
C1BA 0.063(7) 0.076(8) 0.053(7) -0.028(6) -0.005(6) 0.005(6)
O2B 0.085(6) 0.052(4) 0.063(5) -0.014(4) -0.029(4) -0.011(4)
C2BA 0.090(9) 0.063(7) 0.057(7) -0.012(6) -0.023(7) -0.017(7)
C1C 0.063(6) 0.043(5) 0.026(5) -0.021(4) 0.003(4) 0.000(5)
C2C 0.045(6) 0.052(6) 0.034(5) -0.019(5) 0.010(4) 0.002(5)
C3C 0.058(6) 0.034(5) 0.053(6) -0.018(5) -0.002(5) 0.004(5)
C4C 0.054(6) 0.035(5) 0.030(5) -0.008(4) 0.005(4) 0.000(4)
C5C 0.047(6) 0.033(5) 0.037(5) -0.012(4) -0.006(4) -0.003(4)
C6C 0.056(6) 0.032(5) 0.026(5) -0.010(4) 0.013(4) -0.005(4)
C7C 0.039(5) 0.036(5) 0.042(5) -0.012(4) -0.004(4) -0.007(4)
C8C 0.035(5) 0.044(5) 0.033(5) -0.013(4) 0.012(4) -0.009(4)
C9C 0.043(5) 0.042(5) 0.031(5) -0.015(4) 0.019(4) -0.010(4)
C10C 0.032(5) 0.027(5) 0.037(5) -0.012(4) -0.004(4) -0.001(4)
C11C 0.052(5) 0.035(5) 0.041(5) -0.014(5) 0.003(4) -0.008(5)
O1C 0.068(4) 0.039(4) 0.038(4) -0.016(3) 0.010(3) -0.009(3)
C1CA 0.128(12) 0.054(7) 0.074(9) -0.014(6) 0.019(8) 0.034(7)
O2C 0.060(5) 0.066(5) 0.041(4) -0.022(3) 0.007(3) 0.009(4)
C1CB 0.057(7) 0.101(10) 0.058(7) -0.025(7) 0.008(6) 0.010(7)
C1D 0.043(5) 0.032(5) 0.035(5) -0.012(4) 0.002(4) -0.002(4)
C2D 0.050(6) 0.033(5) 0.027(5) -0.008(4) 0.010(4) -0.006(4)
C3D 0.039(5) 0.036(5) 0.045(5) -0.013(4) 0.000(4) -0.007(4)
C4D 0.047(6) 0.036(5) 0.041(5) -0.018(4) 0.002(5) -0.008(4)
C5D 0.059(6) 0.030(5) 0.028(5) -0.014(4) -0.006(4) -0.006(4)
C6D 0.035(5) 0.033(5) 0.030(5) -0.008(4) -0.001(4) -0.003(4)
C7D 0.061(6) 0.033(5) 0.041(5) -0.012(4) 0.001(5) -0.015(5)
C8D 0.050(6) 0.034(5) 0.038(5) -0.010(4) 0.013(5) -0.017(4)
C9D 0.045(5) 0.033(5) 0.028(5) -0.005(4) 0.001(4) -0.010(4)
C10D 0.064(6) 0.031(5) 0.041(5) -0.015(4) -0.001(5) -0.006(5)
C11D 0.040(5) 0.053(6) 0.038(5) -0.027(5) 0.005(4) -0.005(4)
O1D 0.063(4) 0.062(5) 0.049(4) -0.029(4) 0.023(3) -0.022(4)
C1DA 0.067(8) 0.142(13) 0.102(10) -0.096(10) 0.045(7) -0.050(8)
O2D 0.052(4) 0.047(4) 0.036(3) -0.014(3) 0.014(3) -0.008(3)
C1DB 0.051(10) 0.058(10) 0.069(11) -0.038(9) 0.038(9) -0.029(8)
C1E 0.054(6) 0.043(5) 0.030(5) -0.018(4) 0.005(4) -0.007(5)
C2E 0.047(6) 0.038(5) 0.045(5) -0.019(4) -0.004(5) -0.003(4)
C3E 0.054(6) 0.048(6) 0.051(6) -0.031(5) 0.011(5) -0.014(5)
C4E 0.056(6) 0.039(5) 0.044(6) -0.016(5) 0.013(5) -0.006(5)
C5E 0.063(6) 0.036(5) 0.042(6) -0.022(5) 0.015(5) -0.009(5)
C6E 0.050(6) 0.040(5) 0.034(5) -0.020(4) 0.012(4) -0.009(4)
C7E 0.057(6) 0.037(5) 0.049(6) -0.017(5) 0.006(5) -0.004(5)
C8E 0.040(5) 0.044(6) 0.058(6) -0.024(5) -0.004(5) -0.002(4)
C9E 0.075(8) 0.041(6) 0.041(6) -0.019(5) -0.010(5) 0.003(5)
C10E 0.065(7) 0.037(5) 0.041(6) -0.022(5) 0.005(5) 0.001(5)
C11E 0.074(7) 0.037(5) 0.042(5) -0.021(4) 0.001(5) -0.001(5)
O1E 0.082(5) 0.054(4) 0.064(5) -0.027(4) -0.025(4) 0.008(4)
C1EA 0.067(8) 0.074(8) 0.066(7) -0.031(6) -0.018(6) 0.008(6)
O2E 0.064(5) 0.061(5) 0.063(5) -0.032(4) -0.004(4) -0.015(4)
C1EB 0.092(9) 0.075(8) 0.070(8) -0.034(7) -0.017(7) -0.023(7)

loop_
_atom_type_symbol
_atom_type_description
_atom_type_scat_dispersion_real
_atom_type_scat_dispersion_imag
_atom_type_scat_source
C C 0.003 0.0016 'International Tables Vol C Tables 4.2.6.8 and 6.1.1.4'
H H 0 0 'International Tables Vol C Tables 4.2.6.8 and 6.1.1.4'
O O 0.0105 0.0059 'International Tables Vol C Tables 4.2.6.8 and 6.1.1.4'

loop_
_geom_angle_atom_site_label_1
_geom_angle_atom_site_label_2
_geom_angle_atom_site_label_3
_geom_angle
C2A C1A C6A 120.6(9)
C2A C1A C11A 121.0(9)
C6A C1A C11A 118.4(8)
C3A C4A C5A 118.2(9)
C3A C4A C11E 122.6(8)
C5A C4A C11E 119.2(8)
C10A C5A C4A 122.0(9)
C10A C5A C6A 118.1(9)
C4A C5A C6A 119.8(9)
C7A C6A C1A 124.2(9)
C7A C6A C5A 117.0(9)
C1A C6A C5A 118.7(8)
C8A C7A C6A 124.5(10)
C8A C7A H7A 117.8
C6A C7A H7A 117.8
C9A C10A C5A 122.1(11)
C9A C10A H10A 118.9
C5A C10A H10A 118.9
C1B C11A C1A 118.0(8)
C1B C11A H11A 107.8
C1A C11A H11A 107.8
C1B C11A H11B 107.8
C1A C11A H11B 107.8
H11A C11A H11B 107.1
O1AA C1AA H1A1 109.5
O1AA C1AA H1A2 109.5
H1A1 C1AA H1A2 109.5
O1AA C1AA H1A3 109.5
H1A1 C1AA H1A3 109.5
H1A2 C1AA H1A3 109.5
O2AA C2AA H2A1 109.5
O2AA C2AA H2A2 109.5
H2A1 C2AA H2A2 109.5
O2AA C2AA H2A3 109.5
H2A1 C2AA H2A3 109.5
H2A2 C2AA H2A3 109.5
O1AB C1AB H1A4 107.2
O1AB C1AB H1A5 109.9
H1A4 C1AB H1A5 109.7
O1AB C1AB H1A6 112.4
H1A4 C1AB H1A6 108.2
H1A5 C1AB H1A6 109.5
O2AB C2AB H2A4 109.5
O2AB C2AB H2A5 109.4
H2A4 C2AB H2A5 109.5
O2AB C2AB H2A6 109.5
H2A4 C2AB H2A6 109.5
H2A5 C2AB H2A6 109.5
C1A C2A C3A 119.9(10)
C1A C2A H2A 120.1
C3A C2A H2A 120.1
C4A C3A C2A 122.7(10)
C4A C3A H3A 118.7
C2A C3A H3A 118.7
C7A C8A C9A 119.5(10)
C7A C8A H8A 120.3
C9A C8A H8A 120.3
C10A C9A C8A 118.7(11)
C10A C9A H9A 120.7
C8A C9A H9A 120.7
C2B C1B C6B 118.2(9)
C2B C1B C11A 121.7(9)
C6B C1B C11A 120.0(9)
C1B C2B C3B 122.7(10)
C1B C2B O2B 115.6(9)
C3B C2B O2B 121.7(10)
C4B C3B C2B 118.9(10)
C4B C3B H3B 120.5
C2B C3B H3B 120.5
C3B C4B C5B 122.3(10)
C3B C4B H4B 118.9
C5B C4B H4B 118.9
C4B C5B C10B 123.0(9)
C4B C5B C6B 116.3(9)
C10B C5B C6B 120.6(9)
C7B C6B C1B 121.7(9)
C7B C6B C5B 117.1(9)
C1B C6B C5B 121.3(9)
C8B C7B C6B 121.9(10)
C8B C7B H7B 119
C6B C7B H7B 119
C7B C8B C9B 119.4(10)
C7B C8B H8B 120.3
C9B C8B H8B 120.3
C10B C9B O1B 117.6(9)
C10B C9B C8B 121.0(10)
O1B C9B C8B 121.3(9)
C9B C10B C5B 119.6(9)
C9B C10B C11B 119.4(9)
C5B C10B C11B 120.9(9)
C10B C11B C1C 114.6(7)
C10B C11B H11C 108.6
C1C C11B H11C 108.6
C10B C11B H11D 108.6
C1C C11B H11D 108.6
H11C C11B H11D 107.6
C9B O1B C1BA 117.7(8)
O1B C1BA H1B1 109.5
O1B C1BA H1B2 109.5
H1B1 C1BA H1B2 109.5
O1B C1BA H1B3 109.5
H1B1 C1BA H1B3 109.5
H1B2 C1BA H1B3 109.5
C2B O2B C2BA 119.6(9)
O2B C2BA H2B1 109.5
O2B C2BA H2B2 109.5
H2B1 C2BA H2B2 109.5
O2B C2BA H2B3 109.5
H2B1 C2BA H2B3 109.5
H2B2 C2BA H2B3 109.5
C2C C1C C6C 120.5(8)
C2C C1C C11B 119.6(8)
C6C C1C C11B 119.9(9)
C1C C2C O2C 119.6(8)
C1C C2C C3C 120.7(8)
O2C C2C C3C 119.7(9)
C4C C3C C2C 120.0(9)
C4C C3C H3C 120
C2C C3C H3C 120
C3C C4C C5C 120.8(9)
C3C C4C H4C 119.6
C5C C4C H4C 119.6
C4C C5C C6C 118.9(8)
C4C C5C C10C 121.3(8)
C6C C5C C10C 119.8(8)
C1C C6C C7C 123.9(8)
C1C C6C C5C 118.5(9)
C7C C6C C5C 117.5(8)
C8C C7C C6C 121.0(9)
C8C C7C H7C 119.5
C6C C7C H7C 119.5
C7C C8C C9C 120.9(9)
C7C C8C H8C 119.6
C9C C8C H8C 119.6
C10C C9C C8C 122.6(8)
C10C C9C O1C 117.1(8)
C8C C9C O1C 120.0(8)
C9C C10C C5C 117.7(8)
C9C C10C C11C 119.6(8)
C5C C10C C11C 122.7(8)
C10C C11C C1D 111.8(6)
C10C C11C H11E 109.3
C1D C11C H11E 109.3
C10C C11C H11F 109.3
C1D C11C H11F 109.3
H11E C11C H11F 107.9
C9C O1C C1CA 117.9(8)
O1C C1CA H1C1 109.5
O1C C1CA H1C2 109.5
H1C1 C1CA H1C2 109.5
O1C C1CA H1C3 109.5
H1C1 C1CA H1C3 109.5
H1C2 C1CA H1C3 109.5
C2C O2C C1CB 119.5(8)
O2C C1CB H1C4 109.5
O2C C1CB H1C5 109.5
H1C4 C1CB H1C5 109.5
O2C C1CB H1C6 109.5
H1C4 C1CB H1C6 109.5
H1C5 C1CB H1C6 109.5
C2D C1D C6D 119.4(8)
C2D C1D C11C 117.2(8)
C6D C1D C11C 123.4(8)
O2D C2D C1D 115.6(8)
O2D C2D C3D 123.9(8)
C1D C2D C3D 120.5(8)
C4D C3D C2D 120.9(8)
C4D C3D H3D 119.5
C2D C3D H3D 119.5
C3D C4D C5D 120.5(8)
C3D C4D H4D 119.8
C5D C4D H4D 119.8
C4D C5D C10D 120.4(8)
C4D C5D C6D 118.9(8)
C10D C5D C6D 120.7(8)
C1D C6D C7D 124.3(8)
C1D C6D C5D 119.5(8)
C7D C6D C5D 116.3(8)
C8D C7D C6D 122.5(9)
C8D C7D H7D 118.7
C6D C7D H7D 118.7
C7D C8D C9D 120.8(8)
C7D C8D H8D 119.6
C9D C8D H8D 119.6
O1D C9D C8D 121.6(8)
O1D C9D C10D 116.6(8)
C8D C9D C10D 121.8(9)
C9D C10D C5D 117.6(8)
C9D C10D C11D 120.0(9)
C5D C10D C11D 122.3(8)
C10D C11D C1E 115.7(7)
C10D C11D H11G 108.4
C1E C11D H11G 108.4
C10D C11D H11H 108.4
C1E C11D H11H 108.4
H11G C11D H11H 107.4
C9D O1D C1DA 116.0(8)
O1D C1DA H1D1 109.5
O1D C1DA H1D2 109.5
H1D1 C1DA H1D2 109.5
O1D C1DA H1D3 109.5
H1D1 C1DA H1D3 109.5
H1D2 C1DA H1D3 109.5
C2D O2D C1DB 120.2(9)
C2D O2D C1DZ 114.7(14)
O2D C1DB H1D4 109.5
O2D C1DB H1D5 109.5
H1D4 C1DB H1D5 109.5
O2D C1DB H1D6 109.5
H1D4 C1DB H1D6 109.5
H1D5 C1DB H1D6 109.5
O2D C1DZ H1D7 109.5
O2D C1DZ H1D8 109.5
H1D7 C1DZ H1D8 109.5
O2D C1DZ H1D9 109.5
H1D7 C1DZ H1D9 109.5
H1D8 C1DZ H1D9 109.5
C2E C1E C6E 119.2(8)
C2E C1E C11D 118.8(8)
C6E C1E C11D 121.9(8)
O2E C2E C1E 117.5(8)
O2E C2E C3E 122.4(8)
C1E C2E C3E 120.0(9)
C4E C3E C2E 121.1(9)
C4E C3E H3E 119.5
C2E C3E H3E 119.5
C3E C4E C5E 121.5(9)
C3E C4E H4E 119.2
C5E C4E H4E 119.2
C10E C5E C6E 122.1(9)
C10E C5E C4E 121.2(8)
C6E C5E C4E 116.7(9)
C7E C6E C1E 121.7(8)
C7E C6E C5E 117.0(9)
C1E C6E C5E 121.2(8)
C8E C7E C6E 121.9(9)
C8E C7E H7E 119.1
C6E C7E H7E 119.1
C7E C8E C9E 119.6(9)
C7E C8E H8E 120.2
C9E C8E H8E 120.2
O1E C9E C10E 117.2(9)
O1E C9E C8E 122.6(9)
C10E C9E C8E 120.2(9)
C9E C10E C5E 119.1(9)
C9E C10E C11E 119.0(9)
C5E C10E C11E 121.8(9)
C4A C11E C10E 116.8(8)
C4A C11E H11I 108.1
C10E C11E H11I 108.1
C4A C11E H11J 108.1
C10E C11E H11J 108.1
H11I C11E H11J 107.3
C9E O1E C1EA 119.7(8)
O1E C1EA H1E1 109.5
O1E C1EA H1E2 109.5
H1E1 C1EA H1E2 109.5
O1E C1EA H1E3 109.5
H1E1 C1EA H1E3 109.5
H1E2 C1EA H1E3 109.5
C2E O2E C1EB 119.4(8)
O2E C1EB H1E4 109.5
O2E C1EB H1E5 109.5
H1E4 C1EB H1E5 109.5
O2E C1EB H1E6 109.5
H1E4 C1EB H1E6 109.5
H1E5 C1EB H1E6 109.5

loop_
_geom_bond_atom_site_label_1
_geom_bond_atom_site_label_2
_geom_bond_distance
C1A C2A 1.348(12)
C1A C6A 1.417(13)
C1A C11A 1.538(14)
C4A C3A 1.359(13)
C4A C5A 1.422(12)
C4A C11E 1.503(13)
C5A C10A 1.411(13)
C5A C6A 1.451(12)
C6A C7A 1.379(12)
C7A C8A 1.349(14)
C7A H7A 0.95
C10A C9A 1.376(14)
C10A H10A 0.95
C11A C1B 1.486(14)
C11A H11A 0.99
C11A H11B 0.99
O1AA C1AA 1.416(17)
C1AA H1A1 0.98
C1AA H1A2 0.98
C1AA H1A3 0.98
O2AA C2AA 1.387(18)
C2AA H2A1 0.98
C2AA H2A2 0.98
C2AA H2A3 0.98
O1AB C1AB 1.39(4)
C1AB H1A4 0.9867
C1AB H1A5 0.9704
C1AB H1A6 0.9891
O2AB C2AB 1.36(4)
C2AB H2A4 0.98
C2AB H2A5 0.98
C2AB H2A6 0.98
C2A C3A 1.435(13)
C2A H2A 0.95
C3A H3A 0.95
C8A C9A 1.418(15)
C8A H8A 0.95
C9A H9A 0.95
C1B C2B 1.347(14)
C1B C6B 1.426(13)
C2B C3B 1.404(14)
C2B O2B 1.406(12)
C3B C4B 1.372(13)
C3B H3B 0.95
C4B C5B 1.413(13)
C4B H4B 0.95
C5B C10B 1.414(13)
C5B C6B 1.428(13)
C6B C7B 1.416(13)
C7B C8B 1.366(14)
C7B H7B 0.95
C8B C9B 1.424(14)
C8B H8B 0.95
C9B C10B 1.356(13)
C9B O1B 1.386(12)
C10B C11B 1.539(13)
C11B C1C 1.549(12)
C11B H11C 0.99
C11B H11D 0.99
O1B C1BA 1.446(12)
C1BA H1B1 0.98
C1BA H1B2 0.98
C1BA H1B3 0.98
O2B C2BA 1.413(13)
C2BA H2B1 0.98
C2BA H2B2 0.98
C2BA H2B3 0.98
C1C C2C 1.348(13)
C1C C6C 1.412(12)
C2C O2C 1.376(11)
C2C C3C 1.421(13)
C3C C4C 1.368(13)
C3C H3C 0.95
C4C C5C 1.390(12)
C4C H4C 0.95
C5C C6C 1.440(12)
C5C C10C 1.450(13)
C6C C7C 1.435(12)
C7C C8C 1.340(12)
C7C H7C 0.95
C8C C9C 1.403(13)
C8C H8C 0.95
C9C C10C 1.363(12)
C9C O1C 1.403(10)
C10C C11C 1.508(12)
C11C C1D 1.524(13)
C11C H11E 0.99
C11C H11F 0.99
O1C C1CA 1.451(14)
C1CA H1C1 0.98
C1CA H1C2 0.98
C1CA H1C3 0.98
O2C C1CB 1.418(12)
C1CB H1C4 0.98
C1CB H1C5 0.98
C1CB H1C6 0.98
C1D C2D 1.374(12)
C1D C6D 1.424(12)
C2D O2D 1.360(10)
C2D C3D 1.412(13)
C3D C4D 1.377(13)
C3D H3D 0.95
C4D C5D 1.391(12)
C4D H4D 0.95
C5D C10D 1.428(14)
C5D C6D 1.439(12)
C6D C7D 1.439(12)
C7D C8D 1.325(13)
C7D H7D 0.95
C8D C9D 1.392(13)
C8D H8D 0.95
C9D O1D 1.385(11)
C9D C10D 1.397(12)
C10D C11D 1.507(13)
C11D C1E 1.531(12)
C11D H11G 0.99
C11D H11H 0.99
O1D C1DA 1.413(12)
C1DA H1D1 0.98
C1DA H1D2 0.98
C1DA H1D3 0.98
O2D C1DB 1.368(14)
O2D C1DZ 1.46(3)
C1DB H1D4 0.98
C1DB H1D5 0.98
C1DB H1D6 0.98
C1DZ H1D7 0.98
C1DZ H1D8 0.98
C1DZ H1D9 0.98
C1E C2E 1.397(13)
C1E C6E 1.419(13)
C2E O2E 1.356(11)
C2E C3E 1.422(13)
C3E C4E 1.352(14)
C3E H3E 0.95
C4E C5E 1.449(14)
C4E H4E 0.95
C5E C10E 1.393(14)
C5E C6E 1.431(12)
C6E C7E 1.396(13)
C7E C8E 1.386(13)
C7E H7E 0.95
C8E C9E 1.426(13)
C8E H8E 0.95
C9E O1E 1.363(12)
C9E C10E 1.383(14)
C10E C11E 1.524(13)
C11E H11I 0.99
C11E H11J 0.99
O1E C1EA 1.411(13)
C1EA H1E1 0.98
C1EA H1E2 0.98
C1EA H1E3 0.98
O2E C1EB 1.409(13)
C1EB H1E4 0.98
C1EB H1E5 0.98
C1EB H1E6 0.98

loop_
_geom_torsion_atom_site_label_1
_geom_torsion_atom_site_label_2
_geom_torsion_atom_site_label_3
_geom_torsion_atom_site_label_4
_geom_torsion
C3A C4A C5A C10A -179.6(10)
C11E C4A C5A C10A -2.2(14)
C3A C4A C5A C6A -1.7(14)
C11E C4A C5A C6A 175.7(8)
C2A C1A C6A C7A 179.0(10)
C11A C1A C6A C7A -1.7(15)
C2A C1A C6A C5A -1.8(14)
C11A C1A C6A C5A 177.5(8)
C10A C5A C6A C7A 0.4(12)
C4A C5A C6A C7A -177.6(9)
C10A C5A C6A C1A -178.9(9)
C4A C5A C6A C1A 3.1(12)
C1A C6A C7A C8A 178.7(11)
C5A C6A C7A C8A -0.6(15)
C4A C5A C10A C9A 179.1(10)
C6A C5A C10A C9A 1.2(14)
C2A C1A C11A C1B 10.7(15)
C6A C1A C11A C1B -168.6(9)
C6A C1A C2A C3A -0.9(15)
C11A C1A C2A C3A 179.8(10)
C5A C4A C3A C2A -1.1(16)
C11E C4A C3A C2A -178.4(10)
C1A C2A C3A C4A 2.5(16)
C6A C7A C8A C9A -0.8(18)
C5A C10A C9A C8A -2.6(17)
C7A C8A C9A C10A 2.4(17)
C1A C11A C1B C2B -105.8(11)
C1A C11A C1B C6B 75.0(12)
C6B C1B C2B C3B 1.0(14)
C11A C1B C2B C3B -178.2(9)
C6B C1B C2B O2B 179.6(8)
C11A C1B C2B O2B 0.4(13)
C1B C2B C3B C4B -4.4(14)
O2B C2B C3B C4B 177.1(8)
C2B C3B C4B C5B 3.2(13)
C3B C4B C5B C10B 179.5(8)
C3B C4B C5B C6B 1.1(12)
C2B C1B C6B C7B -176.4(8)
C11A C1B C6B C7B 2.8(13)
C2B C1B C6B C5B 3.5(13)
C11A C1B C6B C5B -177.3(8)
C4B C5B C6B C7B 175.4(8)
C10B C5B C6B C7B -3.0(12)
C4B C5B C6B C1B -4.5(12)
C10B C5B C6B C1B 177.1(8)
C1B C6B C7B C8B 178.4(8)
C5B C6B C7B C8B -1.6(13)
C6B C7B C8B C9B 3.3(14)
C7B C8B C9B C10B -0.4(14)
C7B C8B C9B O1B 177.1(8)
O1B C9B C10B C5B 178.3(7)
C8B C9B C10B C5B -4.1(13)
O1B C9B C10B C11B -3.4(12)
C8B C9B C10B C11B 174.2(8)
C4B C5B C10B C9B -172.4(8)
C6B C5B C10B C9B 5.9(12)
C4B C5B C10B C11B 9.3(12)
C6B C5B C10B C11B -172.4(8)
C9B C10B C11B C1C -123.6(10)
C5B C10B C11B C1C 54.7(12)
C10B C9B O1B C1BA -163.7(8)
C8B C9B O1B C1BA 18.8(12)
C1B C2B O2B C2BA 167.4(9)
C3B C2B O2B C2BA -14.0(14)
C10B C11B C1C C2C -124.0(10)
C10B C11B C1C C6C 57.1(12)
C6C C1C C2C O2C -178.2(9)
C11B C1C C2C O2C 2.9(14)
C6C C1C C2C C3C -0.9(14)
C11B C1C C2C C3C -179.8(9)
C1C C2C C3C C4C -3.6(15)
O2C C2C C3C C4C 173.8(9)
C2C C3C C4C C5C 1.3(14)
C3C C4C C5C C6C 5.0(14)
C3C C4C C5C C10C -173.8(9)
C2C C1C C6C C7C -176.2(9)
C11B C1C C6C C7C 2.7(14)
C2C C1C C6C C5C 7.2(14)
C11B C1C C6C C5C -173.9(8)
C4C C5C C6C C1C -9.2(13)
C10C C5C C6C C1C 169.6(8)
C4C C5C C6C C7C 173.9(8)
C10C C5C C6C C7C -7.3(13)
C1C C6C C7C C8C -171.2(9)
C5C C6C C7C C8C 5.4(13)
C6C C7C C8C C9C 0.7(13)
C7C C8C C9C C10C -5.3(14)
C7C C8C C9C O1C -180.0(8)
C8C C9C C10C C5C 3.2(13)
O1C C9C C10C C5C 178.1(7)
C8C C9C C10C C11C -177.3(8)
O1C C9C C10C C11C -2.5(12)
C4C C5C C10C C9C -178.1(8)
C6C C5C C10C C9C 3.1(12)
C4C C5C C10C C11C 2.4(13)
C6C C5C C10C C11C -176.4(8)
C9C C10C C11C C1D -64.5(11)
C5C C10C C11C C1D 115.0(9)
C10C C9C O1C C1CA 118.2(11)
C8C C9C O1C C1CA -66.8(13)
C1C C2C O2C C1CB 159.7(10)
C3C C2C O2C C1CB -17.7(14)
C10C C11C C1D C2D -65.4(11)
C10C C11C C1D C6D 116.7(9)
C6D C1D C2D O2D 178.6(8)
C11C C1D C2D O2D 0.5(12)
C6D C1D C2D C3D 0.7(13)
C11C C1D C2D C3D -177.3(8)
O2D C2D C3D C4D 179.7(8)
C1D C2D C3D C4D -2.6(14)
C2D C3D C4D C5D -0.7(14)
C3D C4D C5D C10D -174.6(9)
C3D C4D C5D C6D 5.7(13)
C2D C1D C6D C7D -176.9(9)
C11C C1D C6D C7D 1.1(14)
C2D C1D C6D C5D 4.3(13)
C11C C1D C6D C5D -177.8(8)
C4D C5D C6D C1D -7.5(13)
C10D C5D C6D C1D 172.8(8)
C4D C5D C6D C7D 173.5(8)
C10D C5D C6D C7D -6.1(12)
C1D C6D C7D C8D -174.5(9)
C5D C6D C7D C8D 4.4(13)
C6D C7D C8D C9D 0.5(15)
C7D C8D C9D O1D 176.6(8)
C7D C8D C9D C10D -3.8(15)
O1D C9D C10D C5D -178.4(8)
C8D C9D C10D C5D 2.0(13)
O1D C9D C10D C11D -1.5(13)
C8D C9D C10D C11D 178.9(8)
C4D C5D C10D C9D -176.6(8)
C6D C5D C10D C9D 3.1(13)
C4D C5D C10D C11D 6.6(14)
C6D C5D C10D C11D -173.7(8)
C9D C10D C11D C1E -123.5(9)
C5D C10D C11D C1E 53.2(12)
C8D C9D O1D C1DA -16.4(14)
C10D C9D O1D C1DA 164.0(10)
C1D C2D O2D C1DB 171.4(12)
C3D C2D O2D C1DB -10.8(16)
C1D C2D O2D C1DZ 120.6(17)
C3D C2D O2D C1DZ -61.6(19)
C10D C11D C1E C2E -125.0(9)
C10D C11D C1E C6E 51.3(12)
C6E C1E C2E O2E 179.6(8)
C11D C1E C2E O2E -4.0(12)
C6E C1E C2E C3E -3.7(13)
C11D C1E C2E C3E 172.7(8)
O2E C2E C3E C4E 175.4(9)
C1E C2E C3E C4E -1.1(14)
C2E C3E C4E C5E 4.8(14)
C3E C4E C5E C10E 176.9(9)
C3E C4E C5E C6E -3.6(13)
C2E C1E C6E C7E -172.2(9)
C11D C1E C6E C7E 11.4(13)
C2E C1E C6E C5E 4.9(13)
C11D C1E C6E C5E -171.4(8)
C10E C5E C6E C7E -4.6(13)
C4E C5E C6E C7E 176.0(8)
C10E C5E C6E C1E 178.2(8)
C4E C5E C6E C1E -1.3(13)
C1E C6E C7E C8E 179.5(9)
C5E C6E C7E C8E 2.3(14)
C6E C7E C8E C9E 1.4(15)
C7E C8E C9E O1E 175.3(9)
C7E C8E C9E C10E -3.0(15)
O1E C9E C10E C5E -177.6(8)
C8E C9E C10E C5E 0.8(14)
O1E C9E C10E C11E 2.5(13)
C8E C9E C10E C11E -179.1(9)
C6E C5E C10E C9E 3.0(14)
C4E C5E C10E C9E -177.5(9)
C6E C5E C10E C11E -177.1(8)
C4E C5E C10E C11E 2.4(14)
C3A C4A C11E C10E 1.5(15)
C5A C4A C11E C10E -175.8(9)
C9E C10E C11E C4A -102.8(11)
C5E C10E C11E C4A 77.3(12)
C10E C9E O1E C1EA 171.1(9)
C8E C9E O1E C1EA -7.3(15)
C1E C2E O2E C1EB -168.3(9)
C3E C2E O2E C1EB 15.1(14)
